data_4507519
loop_
_publ_author_name
'Bon, Volodymyr'
'Senkovska, Irena'
'Baburin, Igor A.'
'Kaskel, Stefan'

_publ_section_title
;
 Zr- and Hf-Based Metal--Organic Frameworks: Tracking Down the
 Polymorphism
;
_journal_issue 3
_journal_name_full 'Crystal Growth &amp; Design'
_journal_page_first 1231
_journal_paper_doi 10.1021/cg301691d
_journal_volume 13
_journal_year 2013
_chemical_formula_sum 'C26.4 H8 O32.6 S4.4 Zr6.07'
_chemical_formula_weight 1541.72
_chemical_name_systematic
; 
 ? 
;
_space_group_IT_number 229
_symmetry_cell_setting cubic
_symmetry_space_group_name_Hall '-I 4 2 3'
_symmetry_space_group_name_H-M 'I m -3 m'
_atom_sites_solution_hydrogens geom
_atom_sites_solution_primary direct
_atom_sites_solution_secondary difmap
_audit_creation_method SHELXL-97
_cell_angle_alpha 90.00
_cell_angle_beta 90.00
_cell_angle_gamma 90.00
_cell_formula_units_Z 60
_cell_length_a 53.680(6)
_cell_length_b 53.680(6)
_cell_length_c 53.680(6)
_cell_measurement_reflns_used 586
_cell_measurement_temperature 296(2)
_cell_measurement_theta_max 29.76
_cell_measurement_theta_min 2.76
_cell_volume 154681(3)
_computing_cell_refinement 'mosflm 1.0.5'
_computing_data_collection 'marCCD 1994-2002'
_computing_data_reduction scala
_computing_molecular_graphics 'Diamond 3.1'
_computing_publication_material WinGX
_computing_structure_refinement 'SHELXL-97 (Sheldrick, 1997)'
_computing_structure_solution 'SHELXS-97 (Sheldrick, 1997)'
_diffrn_ambient_temperature 296(2)
_diffrn_measured_fraction_theta_full 0.998
_diffrn_measured_fraction_theta_max 0.998
_diffrn_measurement_device_type 'MX-225 CCD'
_diffrn_measurement_method '\D\f scans'
_diffrn_radiation_monochromator 'Si 111'
_diffrn_radiation_probe x-ray
_diffrn_radiation_type synchrotron
_diffrn_radiation_wavelength 0.88561
_diffrn_reflns_av_R_equivalents 0.0819
_diffrn_reflns_av_sigmaI/netI 0.1284
_diffrn_reflns_limit_h_max 38
_diffrn_reflns_limit_h_min 0
_diffrn_reflns_limit_k_max 68
_diffrn_reflns_limit_k_min 1
_diffrn_reflns_limit_l_max 68
_diffrn_reflns_limit_l_min 0
_diffrn_reflns_number 28373
_diffrn_reflns_theta_full 34.14
_diffrn_reflns_theta_max 34.14
_diffrn_reflns_theta_min 3.21
_diffrn_source synchrotron
_diffrn_source_type 'BESSY BL MX-14.2'
_exptl_absorpt_coefficient_mu 1.305
_exptl_absorpt_correction_T_max 0.9619
_exptl_absorpt_correction_T_min 0.9619
_exptl_absorpt_correction_type multi-scan
_exptl_absorpt_process_details Scala
_exptl_crystal_colour colorless
_exptl_crystal_density_diffrn 0.993
_exptl_crystal_density_method 'not measured'
_exptl_crystal_description cubic
_exptl_crystal_F_000 44424
_exptl_crystal_size_max 0.03
_exptl_crystal_size_mid 0.03
_exptl_crystal_size_min 0.03
_refine_diff_density_max 2.655
_refine_diff_density_min -1.305
_refine_diff_density_rms 0.225
_refine_ls_extinction_method none
_refine_ls_goodness_of_fit_ref 1.056
_refine_ls_hydrogen_treatment constr
_refine_ls_matrix_type full
_refine_ls_number_parameters 473
_refine_ls_number_reflns 14841
_refine_ls_number_restraints 71
_refine_ls_restrained_S_all 1.055
_refine_ls_R_factor_all 0.0845
_refine_ls_R_factor_gt 0.0795
_refine_ls_shift/su_max 0.020
_refine_ls_shift/su_mean 0.001
_refine_ls_structure_factor_coef Fsqd
_refine_ls_weighting_details 'calc w=1/[\s^2^(Fo^2^)+(0.1277P)^2^+1818.4890P] where P=(Fo^2^+2Fc^2^)/3'
_refine_ls_weighting_scheme calc
_refine_ls_wR_factor_gt 0.2328
_refine_ls_wR_factor_ref 0.2403
_reflns_number_gt 13340
_reflns_number_total 14841
_reflns_threshold_expression >2sigma(I)
_cod_data_source_file cg301691d_si_001.cif
_cod_data_source_block DUT-68(Zr)
_cod_original_cell_volume 154681(31)
_cod_original_sg_symbol_H-M Im-3m
_cod_original_formula_sum 'C26.40 H8 O32.60 S4.40 Zr6.07'
_cod_database_code 4507519

loop_
_symmetry_equiv_pos_as_xyz
'x, y, z'
'-x, -y, z'
'-x, y, -z'
'x, -y, -z'
'z, x, y'
'z, -x, -y'
'-z, -x, y'
'-z, x, -y'
'y, z, x'
'-y, z, -x'
'y, -z, -x'
'-y, -z, x'
'y, x, -z'
'-y, -x, -z'
'y, -x, z'
'-y, x, z'
'x, z, -y'
'-x, z, y'
'-x, -z, -y'
'x, -z, y'
'z, y, -x'
'z, -y, x'
'-z, y, x'
'-z, -y, -x'
'x+1/2, y+1/2, z+1/2'
'-x+1/2, -y+1/2, z+1/2'
'-x+1/2, y+1/2, -z+1/2'
'x+1/2, -y+1/2, -z+1/2'
'z+1/2, x+1/2, y+1/2'
'z+1/2, -x+1/2, -y+1/2'
'-z+1/2, -x+1/2, y+1/2'
'-z+1/2, x+1/2, -y+1/2'
'y+1/2, z+1/2, x+1/2'
'-y+1/2, z+1/2, -x+1/2'
'y+1/2, -z+1/2, -x+1/2'
'-y+1/2, -z+1/2, x+1/2'
'y+1/2, x+1/2, -z+1/2'
'-y+1/2, -x+1/2, -z+1/2'
'y+1/2, -x+1/2, z+1/2'
'-y+1/2, x+1/2, z+1/2'
'x+1/2, z+1/2, -y+1/2'
'-x+1/2, z+1/2, y+1/2'
'-x+1/2, -z+1/2, -y+1/2'
'x+1/2, -z+1/2, y+1/2'
'z+1/2, y+1/2, -x+1/2'
'z+1/2, -y+1/2, x+1/2'
'-z+1/2, y+1/2, x+1/2'
'-z+1/2, -y+1/2, -x+1/2'
'-x, -y, -z'
'x, y, -z'
'x, -y, z'
'-x, y, z'
'-z, -x, -y'
'-z, x, y'
'z, x, -y'
'z, -x, y'
'-y, -z, -x'
'y, -z, x'
'-y, z, x'
'y, z, -x'
'-y, -x, z'
'y, x, z'
'-y, x, -z'
'y, -x, -z'
'-x, -z, y'
'x, -z, -y'
'x, z, y'
'-x, z, -y'
'-z, -y, x'
'-z, y, -x'
'z, -y, -x'
'z, y, x'
'-x+1/2, -y+1/2, -z+1/2'
'x+1/2, y+1/2, -z+1/2'
'x+1/2, -y+1/2, z+1/2'
'-x+1/2, y+1/2, z+1/2'
'-z+1/2, -x+1/2, -y+1/2'
'-z+1/2, x+1/2, y+1/2'
'z+1/2, x+1/2, -y+1/2'
'z+1/2, -x+1/2, y+1/2'
'-y+1/2, -z+1/2, -x+1/2'
'y+1/2, -z+1/2, x+1/2'
'-y+1/2, z+1/2, x+1/2'
'y+1/2, z+1/2, -x+1/2'
'-y+1/2, -x+1/2, z+1/2'
'y+1/2, x+1/2, z+1/2'
'-y+1/2, x+1/2, -z+1/2'
'y+1/2, -x+1/2, -z+1/2'
'-x+1/2, -z+1/2, y+1/2'
'x+1/2, -z+1/2, -y+1/2'
'x+1/2, z+1/2, y+1/2'
'-x+1/2, z+1/2, -y+1/2'
'-z+1/2, -y+1/2, x+1/2'
'-z+1/2, y+1/2, -x+1/2'
'z+1/2, -y+1/2, -x+1/2'
'z+1/2, y+1/2, x+1/2'

loop_
_atom_site_label
_atom_site_type_symbol
_atom_site_fract_x
_atom_site_fract_y
_atom_site_fract_z
_atom_site_U_iso_or_equiv
_atom_site_adp_type
_atom_site_occupancy
_atom_site_symmetry_multiplicity
_atom_site_calc_flag
_atom_site_refinement_flags
Zr1 Zr 0.362169(8) 0.408712(8) 0.212445(8) 0.01429(14) Uani 1 1 d .
Zr2 Zr 0.345677(7) 0.345677(7) 0.216071(11) 0.01092(15) Uani 1 2 d S
Zr3 Zr 0.332791(8) 0.379572(9) 0.161221(9) 0.01862(15) Uani 1 1 d .
Zr4 Zr 0.395667(7) 0.395667(7) 0.157418(10) 0.00776(15) Uani 1 2 d S
Zr5 Zr 0.2500 0.467028(8) 0.032972(8) 0.02013(18) Uani 1 2 d S
Zr6 Zr 0.295955(15) 0.5000 0.0000 0.00954(18) Uani 1 4 d S
S1 S 0.32049(3) 0.43424(4) 0.08554(3) 0.0414(5) Uani 1 1 d .
S2 S 0.2500 0.33723(3) 0.16277(3) 0.0408(6) Uani 1 2 d S
S3 S 0.29068(3) 0.36918(4) 0.29068(3) 0.0298(5) Uani 1 2 d S
S4 S 0.38324(5) 0.5000 0.19185(5) 0.0353(6) Uani 1 2 d S
O1 O 0.37880(7) 0.41471(8) 0.12457(7) 0.0222(8) Uani 1 1 d .
O2 O 0.33768(8) 0.40663(10) 0.12884(9) 0.0367(12) Uani 1 1 d .
O3 O 0.28807(8) 0.45769(10) 0.04951(9) 0.0387(12) Uani 1 1 d .
O4 O 0.31740(7) 0.47566(8) 0.02587(7) 0.0224(8) Uani 1 1 d .
O5 O 0.29785(8) 0.35911(10) 0.17285(10) 0.0397(12) Uani 1 1 d .
O6 O 0.30549(7) 0.33958(9) 0.20939(8) 0.0265(9) Uani 1 1 d .
O7 O 0.32708(7) 0.36260(7) 0.24907(7) 0.0210(8) Uani 1 1 d .
O8 O 0.33925(9) 0.40284(9) 0.24779(9) 0.0366(12) Uani 1 1 d .
O9 O 0.37684(9) 0.44537(7) 0.19641(9) 0.0332(11) Uani 1 1 d .
O10 O 0.40044(7) 0.43558(6) 0.16299(7) 0.0178(7) Uani 1 1 d .
O11 O 0.36168(7) 0.40157(8) 0.17440(7) 0.0216(8) Uani 1 1 d .
O12 O 0.33066(8) 0.38340(8) 0.20276(8) 0.0282(9) Uani 1 1 d .
O13 O 0.37245(7) 0.37245(7) 0.22174(11) 0.0210(11) Uani 1 2 d S
O14 O 0.40127(8) 0.40127(8) 0.20061(11) 0.0246(12) Uani 1 2 d S
O15 O 0.34743(8) 0.34743(8) 0.17724(10) 0.0248(12) Uani 1 2 d S
O16 O 0.36807(7) 0.36807(7) 0.14163(12) 0.0260(12) Uani 1 2 d S
O17 O 0.38158(11) 0.42684(10) 0.24254(9) 0.0440(13) Uani 1 1 d .
O18 O 0.33092(11) 0.43513(10) 0.21002(15) 0.061(2) Uani 1 1 d .
O19 O 0.18228(11) 0.37189(10) 0.13893(13) 0.0506(15) Uani 1 1 d D
O20 O 0.25325(10) 0.42666(10) 0.03101(14) 0.0588(18) Uani 1 1 d .
O21 O 0.26961(9) 0.5000 0.02802(9) 0.0145(10) Uani 1 2 d S
O22 O 0.27548(10) 0.46224(10) 0.0000 0.0189(10) Uani 1 2 d S
C1 C 0.35625(11) 0.41657(12) 0.11815(11) 0.0255(12) Uani 1 1 d .
C2 C 0.35056(11) 0.43201(14) 0.09619(12) 0.0328(15) Uani 1 1 d .
C3 C 0.36660(13) 0.44567(19) 0.08208(16) 0.055(3) Uani 1 1 d .
H3A H 0.3837 0.4466 0.0849 0.066 Uiso 1 1 calc R
C4 C 0.35384(13) 0.45843(19) 0.06235(16) 0.054(3) Uani 1 1 d .
H4A H 0.3617 0.4690 0.0511 0.065 Uiso 1 1 calc R
C5 C 0.32930(12) 0.45354(14) 0.06179(12) 0.0329(15) Uani 1 1 d .
C6 C 0.31003(11) 0.46330(12) 0.04429(11) 0.0266(13) Uani 1 1 d .
C7 C 0.29284(10) 0.34391(13) 0.18993(12) 0.0287(13) Uani 1 1 d .
C8 C 0.26946(10) 0.32945(13) 0.18673(12) 0.0307(14) Uani 1 1 d .
C9 C 0.26120(12) 0.30944(14) 0.19987(14) 0.0382(17) Uani 1 1 d .
H9A H 0.2695 0.3027 0.2135 0.046 Uiso 1 1 calc R
C10 C 0.32705(11) 0.38468(11) 0.25655(11) 0.0242(12) Uani 1 1 d .
C11 C 0.31055(13) 0.39101(13) 0.27822(13) 0.0337(15) Uani 1 1 d .
C12 C 0.30704(19) 0.41352(16) 0.28857(18) 0.064(3) Uani 1 1 d .
H12A H 0.3159 0.4276 0.2840 0.076 Uiso 1 1 calc R
C13 C 0.39047(11) 0.45064(10) 0.17816(11) 0.0240(12) Uani 1 1 d .
C14 C 0.39471(15) 0.47727(10) 0.17279(14) 0.0376(17) Uani 1 1 d .
C15 C 0.4069(2) 0.48680(13) 0.1528(2) 0.080(4) Uani 1 1 d .
H15A H 0.4144 0.4771 0.1405 0.095 Uiso 1 1 calc R
O23 O 0.30469(11) 0.40829(12) 0.16455(13) 0.0598(19) Uani 1 1 d D
S5 S 0.23434(19) 0.4012(3) 0.1788(3) 0.078(3) Uani 0.25 1 d PDU
C18 C 0.2563(9) 0.3967(9) 0.1358(8) 0.071(8) Uani 0.25 1 d PDU
C19 C 0.2173(8) 0.3907(8) 0.1539(9) 0.068(7) Uani 0.25 1 d PDU
C20 C 0.1911(6) 0.3779(7) 0.1597(7) 0.054(6) Uani 0.25 1 d PDU
O25 O 0.1822(4) 0.3820(8) 0.1822(4) 0.064(8) Uani 0.25 2 d SPDU
C21 C 0.2338(9) 0.3903(8) 0.1321(9) 0.070(7) Uani 0.25 1 d PDU
C16 C 0.2897(9) 0.4081(4) 0.1791(11) 0.093(13) Uiso 0.25 1 d PDU
C17 C 0.2606(7) 0.4052(8) 0.1615(7) 0.061(7) Uani 0.25 1 d PDU
O24 O 0.2850(6) 0.4111(6) 0.1990(7) 0.079(9) Uiso 0.25 1 d PDU
Zr7 Zr 0.5000 0.5000 0.3368(4) 0.026(5) Uani 0.06 8 d SP
Zr8 Zr 0.5000 0.5000 0.4286(5) 0.045(8) Uani 0.06 8 d SP
Zr9 Zr 0.4858(6) 0.4561(5) 0.3823(4) 0.047(6) Uani 0.03 1 d P

loop_
_atom_site_aniso_label
_atom_site_aniso_U_11
_atom_site_aniso_U_22
_atom_site_aniso_U_33
_atom_site_aniso_U_23
_atom_site_aniso_U_13
_atom_site_aniso_U_12
Zr1 0.0166(2) 0.0096(2) 0.0167(2) -0.00119(15) 0.00972(16) -0.00150(15)
Zr2 0.01077(19) 0.01077(19) 0.0112(3) 0.00148(14) 0.00148(14) -0.0047(2)
Zr3 0.0092(2) 0.0290(3) 0.0177(2) 0.00904(18) -0.00245(16) -0.00466(17)
Zr4 0.00695(18) 0.00695(18) 0.0094(3) 0.00200(13) 0.00200(13) 0.00128(18)
Zr5 0.0130(3) 0.0237(2) 0.0237(2) 0.0156(3) 0.00218(18) 0.00218(18)
Zr6 0.0094(4) 0.0146(4) 0.0046(3) 0.000 0.000 0.000
S1 0.0181(7) 0.0692(13) 0.0368(9) 0.0377(9) -0.0043(6) 0.0019(7)
S2 0.0225(11) 0.0499(10) 0.0499(10) 0.0264(12) -0.0188(8) -0.0188(8)
S3 0.0320(7) 0.0254(10) 0.0320(7) -0.0059(6) 0.0242(9) -0.0059(6)
S4 0.0559(15) 0.0092(8) 0.0407(12) 0.000 0.0306(11) 0.000
O1 0.0182(19) 0.029(2) 0.0196(19) 0.0124(16) -0.0034(14) 0.0018(15)
O2 0.018(2) 0.058(3) 0.033(2) 0.030(2) -0.0036(17) 0.0001(19)
O3 0.018(2) 0.061(3) 0.037(3) 0.035(2) -0.0023(18) 0.005(2)
O4 0.0176(19) 0.031(2) 0.0183(18) 0.0108(16) -0.0036(14) 0.0032(15)
O5 0.017(2) 0.059(3) 0.043(3) 0.025(2) -0.0111(19) -0.018(2)
O6 0.0121(18) 0.039(2) 0.028(2) 0.0090(18) -0.0040(15) -0.0132(16)
O7 0.0216(19) 0.0223(19) 0.0192(19) 0.0000(15) 0.0092(15) -0.0052(14)
O8 0.045(3) 0.029(2) 0.036(3) -0.0100(19) 0.031(2) -0.014(2)
O9 0.048(3) 0.0127(19) 0.039(3) -0.0021(17) 0.027(2) -0.0013(17)
O10 0.0243(19) 0.0038(15) 0.0254(19) 0.0007(13) 0.0066(15) 0.0004(13)
O11 0.0145(18) 0.033(2) 0.0175(18) -0.0050(16) 0.0060(14) -0.0051(15)
O12 0.033(2) 0.030(2) 0.021(2) 0.0044(17) 0.0001(17) -0.0109(18)
O13 0.0129(15) 0.0129(15) 0.037(3) 0.0051(15) 0.0051(15) -0.0034(19)
O14 0.0239(17) 0.0239(17) 0.026(3) 0.0085(17) 0.0085(17) 0.004(2)
O15 0.0293(19) 0.0293(19) 0.016(3) 0.0031(16) 0.0031(16) 0.000(2)
O16 0.0216(17) 0.0216(17) 0.035(3) 0.0007(16) 0.0007(16) -0.006(2)
O17 0.058(3) 0.047(3) 0.028(2) -0.017(2) 0.009(2) -0.026(3)
O18 0.038(3) 0.033(3) 0.111(6) 0.021(3) 0.041(3) 0.018(2)
O19 0.044(3) 0.032(3) 0.076(4) -0.002(3) -0.021(3) -0.012(2)
O20 0.037(3) 0.022(3) 0.117(6) 0.031(3) 0.007(3) 0.008(2)
O21 0.009(2) 0.025(3) 0.009(2) 0.000 0.0021(17) 0.000
O22 0.016(2) 0.019(3) 0.022(3) 0.000 0.000 0.004(2)
C1 0.021(3) 0.035(3) 0.020(3) 0.014(2) -0.001(2) 0.008(2)
C2 0.022(3) 0.052(4) 0.025(3) 0.022(3) -0.005(2) 0.004(3)
C3 0.021(3) 0.091(7) 0.054(5) 0.050(5) -0.005(3) -0.003(4)
C4 0.023(3) 0.089(7) 0.051(5) 0.051(5) -0.005(3) -0.006(4)
C5 0.023(3) 0.049(4) 0.026(3) 0.023(3) -0.003(2) 0.006(3)
C6 0.020(3) 0.038(3) 0.022(3) 0.014(2) -0.003(2) 0.008(2)
C7 0.009(2) 0.045(4) 0.032(3) 0.006(3) -0.005(2) -0.010(2)
C8 0.012(3) 0.043(4) 0.037(3) 0.014(3) -0.008(2) -0.013(2)
C9 0.021(3) 0.048(4) 0.046(4) 0.024(3) -0.013(3) -0.016(3)
C10 0.023(3) 0.028(3) 0.022(3) -0.003(2) 0.012(2) -0.004(2)
C11 0.033(3) 0.032(3) 0.035(3) -0.003(3) 0.024(3) -0.005(3)
C12 0.080(6) 0.037(4) 0.074(6) -0.018(4) 0.062(6) -0.022(4)
C13 0.032(3) 0.010(2) 0.030(3) 0.001(2) 0.012(2) -0.002(2)
C14 0.058(4) 0.007(3) 0.048(4) -0.003(2) 0.032(3) 0.000(2)
C15 0.139(10) 0.012(4) 0.088(7) -0.003(4) 0.088(7) 0.002(4)
O23 0.033(3) 0.065(4) 0.082(5) 0.037(3) 0.028(3) 0.022(3)
S5 0.038(5) 0.105(9) 0.091(8) -0.035(7) 0.004(5) -0.010(5)
C18 0.067(14) 0.09(2) 0.056(12) 0.024(15) -0.014(10) 0.009(17)
C19 0.050(12) 0.08(2) 0.077(14) 0.009(15) -0.023(9) 0.014(12)
C20 0.039(11) 0.071(19) 0.053(12) -0.014(13) -0.036(10) 0.016(10)
O25 0.047(8) 0.10(2) 0.047(8) -0.011(10) -0.033(10) -0.011(10)
C21 0.071(15) 0.07(2) 0.072(11) 0.018(15) -0.018(10) 0.011(16)
C17 0.039(11) 0.09(2) 0.052(13) 0.025(14) -0.002(9) 0.022(13)
Zr7 0.035(8) 0.035(8) 0.006(9) 0.000 0.000 0.000
Zr8 0.062(13) 0.062(13) 0.009(11) 0.000 0.000 0.000
Zr9 0.076(17) 0.051(14) 0.013(9) 0.011(8) -0.018(10) -0.015(12)

loop_
_atom_type_symbol
_atom_type_description
_atom_type_scat_dispersion_real
_atom_type_scat_dispersion_imag
_atom_type_scat_source
C C 0.0060 0.0030 'International Tables Vol C Tables 4.2.6.8 and 6.1.1.4'
H H 0.0000 0.0000 'International Tables Vol C Tables 4.2.6.8 and 6.1.1.4'
O O 0.0180 0.0100 'International Tables Vol C Tables 4.2.6.8 and 6.1.1.4'
S S 0.1740 0.1930 'International Tables Vol C Tables 4.2.6.8 and 6.1.1.4'
Zr Zr -1.2060 0.8400 'International Tables Vol C Tables 4.2.6.8 and 6.1.1.4'

loop_
_geom_angle_atom_site_label_1
_geom_angle_atom_site_label_2
_geom_angle_atom_site_label_3
_geom_angle
_geom_angle_site_symmetry_1
_geom_angle_site_symmetry_3
O11 Zr1 O13 93.8(2) . .
O11 Zr1 O17 145.72(17) . .
O13 Zr1 O17 96.6(2) . .
O11 Zr1 O18 92.9(2) . .
O13 Zr1 O18 144.89(19) . .
O17 Zr1 O18 97.0(3) . .
O11 Zr1 O14 72.46(19) . .
O13 Zr1 O14 69.60(16) . .
O17 Zr1 O14 80.8(2) . .
O18 Zr1 O14 144.74(18) . .
O11 Zr1 O12 69.47(15) . .
O13 Zr1 O12 71.80(18) . .
O17 Zr1 O12 144.72(17) . .
O18 Zr1 O12 78.5(2) . .
O14 Zr1 O12 122.6(2) . .
O11 Zr1 O8 141.67(17) . .
O13 Zr1 O8 79.32(19) . .
O17 Zr1 O8 72.52(19) . .
O18 Zr1 O8 74.2(2) . .
O14 Zr1 O8 136.0(2) . .
O12 Zr1 O8 72.60(17) . .
O11 Zr1 O9 78.06(17) . .
O13 Zr1 O9 143.36(17) . .
O17 Zr1 O9 74.2(2) . .
O18 Zr1 O9 71.69(19) . .
O14 Zr1 O9 73.90(16) . .
O12 Zr1 O9 134.21(18) . .
O8 Zr1 O9 128.10(16) . .
O13 Zr2 O15 94.9(2) . .
O13 Zr2 O6 144.08(12) . 62
O15 Zr2 O6 83.61(18) . 62
O13 Zr2 O6 144.07(12) . .
O15 Zr2 O6 83.62(18) . .
O6 Zr2 O6 71.6(2) 62 .
O13 Zr2 O7 84.86(17) . 62
O15 Zr2 O7 142.72(11) . 62
O6 Zr2 O7 75.65(16) 62 62
O6 Zr2 O7 117.43(15) . 62
O13 Zr2 O7 84.86(17) . .
O15 Zr2 O7 142.72(11) . .
O6 Zr2 O7 117.43(15) 62 .
O6 Zr2 O7 75.65(16) . .
O7 Zr2 O7 74.5(2) 62 .
O13 Zr2 O12 71.01(13) . 62
O15 Zr2 O12 70.44(13) . 62
O6 Zr2 O12 74.77(16) 62 62
O6 Zr2 O12 139.36(17) . 62
O7 Zr2 O12 74.34(15) 62 62
O7 Zr2 O12 141.89(15) . 62
O13 Zr2 O12 71.01(13) . .
O15 Zr2 O12 70.44(13) . .
O6 Zr2 O12 139.35(17) 62 .
O6 Zr2 O12 74.76(16) . .
O7 Zr2 O12 141.89(15) 62 .
O7 Zr2 O12 74.34(15) . .
O12 Zr2 O12 121.6(2) 62 .
O11 Zr3 O15 92.8(2) . .
O11 Zr3 O23 95.0(2) . .
O15 Zr3 O23 145.0(2) . .
O11 Zr3 O19 144.19(18) . 43
O15 Zr3 O19 95.7(2) . 43
O23 Zr3 O19 97.6(3) . 43
O11 Zr3 O12 69.32(15) . .
O15 Zr3 O12 71.60(19) . .
O23 Zr3 O12 79.5(2) . .
O19 Zr3 O12 146.05(19) 43 .
O11 Zr3 O16 71.73(18) . .
O15 Zr3 O16 69.40(18) . .
O23 Zr3 O16 145.07(19) . .
O19 Zr3 O16 78.9(2) 43 .
O12 Zr3 O16 122.16(19) . .
O11 Zr3 O5 143.40(17) . .
O15 Zr3 O5 78.3(2) . .
O23 Zr3 O5 75.2(2) . .
O19 Zr3 O5 72.4(2) 43 .
O12 Zr3 O5 74.20(17) . .
O16 Zr3 O5 133.9(2) . .
O11 Zr3 O2 79.12(17) . .
O15 Zr3 O2 143.06(19) . .
O23 Zr3 O2 71.9(2) . .
O19 Zr3 O2 73.3(2) 43 .
O12 Zr3 O2 134.88(19) . .
O16 Zr3 O2 73.86(18) . .
O5 Zr3 O2 127.97(16) . .
O11 Zr4 O11 94.4(2) . 62
O11 Zr4 O10 142.26(15) . 62
O11 Zr4 O10 83.81(15) 62 62
O11 Zr4 O10 83.82(15) . .
O11 Zr4 O10 142.25(15) 62 .
O10 Zr4 O10 75.5(2) 62 .
O11 Zr4 O1 144.75(16) . 62
O11 Zr4 O1 85.41(16) 62 62
O10 Zr4 O1 72.86(15) 62 62
O10 Zr4 O1 116.99(14) . 62
O11 Zr4 O1 85.41(16) . .
O11 Zr4 O1 144.76(16) 62 .
O10 Zr4 O1 116.99(14) 62 .
O10 Zr4 O1 72.86(15) . .
O1 Zr4 O1 75.4(2) 62 .
O11 Zr4 O16 71.75(15) . .
O11 Zr4 O16 71.75(15) 62 .
O10 Zr4 O16 140.64(11) 62 .
O10 Zr4 O16 140.65(11) . .
O1 Zr4 O16 74.81(16) 62 .
O1 Zr4 O16 74.81(16) . .
O11 Zr4 O14 70.05(14) . .
O11 Zr4 O14 70.04(14) 62 .
O10 Zr4 O14 74.02(15) 62 .
O10 Zr4 O14 74.02(15) . .
O1 Zr4 O14 140.44(12) 62 .
O1 Zr4 O14 140.44(12) . .
O16 Zr4 O14 122.4(2) . .
O21 Zr5 O21 92.2(3) 89_554 .
O21 Zr5 O20 143.31(19) 89_554 43
O21 Zr5 O20 97.3(2) . 43
O21 Zr5 O20 97.3(2) 89_554 .
O21 Zr5 O20 143.30(19) . .
O20 Zr5 O20 95.9(4) 43 .
O21 Zr5 O22 71.86(18) 89_554 43
O21 Zr5 O22 69.66(15) . 43
O20 Zr5 O22 78.4(2) 43 43
O20 Zr5 O22 146.82(18) . 43
O21 Zr5 O22 69.66(15) 89_554 .
O21 Zr5 O22 71.86(18) . .
O20 Zr5 O22 146.81(18) 43 .
O20 Zr5 O22 78.4(2) . .
O22 Zr5 O22 123.3(2) 43 .
O21 Zr5 O3 144.40(17) 89_554 .
O21 Zr5 O3 77.47(18) . .
O20 Zr5 O3 72.3(2) 43 .
O20 Zr5 O3 74.2(2) . .
O22 Zr5 O3 132.2(2) 43 .
O22 Zr5 O3 74.75(16) . .
O21 Zr5 O3 77.48(18) 89_554 43
O21 Zr5 O3 144.40(17) . 43
O20 Zr5 O3 74.3(2) 43 43
O20 Zr5 O3 72.3(2) . 43
O22 Zr5 O3 74.75(16) 43 43
O22 Zr5 O3 132.2(2) . 43
O3 Zr5 O3 129.1(2) . 43
O21 Zr6 O21 93.5(3) 50 .
O21 Zr6 O4 143.93(11) 50 51_565
O21 Zr6 O4 84.24(15) . 51_565
O21 Zr6 O4 84.24(15) 50 50
O21 Zr6 O4 143.93(11) . 50
O4 Zr6 O4 117.8(2) 51_565 50
O21 Zr6 O4 84.24(15) 50 4_565
O21 Zr6 O4 143.93(11) . 4_565
O4 Zr6 O4 77.1(2) 51_565 4_565
O4 Zr6 O4 71.8(2) 50 4_565
O21 Zr6 O4 143.93(11) 50 .
O21 Zr6 O4 84.24(15) . .
O4 Zr6 O4 71.8(2) 51_565 .
O4 Zr6 O4 77.1(2) 50 .
O4 Zr6 O4 117.8(2) 4_565 .
O21 Zr6 O22 70.94(10) 50 .
O21 Zr6 O22 70.94(10) . .
O4 Zr6 O22 139.65(12) 51_565 .
O4 Zr6 O22 74.38(14) 50 .
O4 Zr6 O22 139.65(12) 4_565 .
O4 Zr6 O22 74.38(14) . .
O21 Zr6 O22 70.94(10) 50 51_565
O21 Zr6 O22 70.94(10) . 51_565
O4 Zr6 O22 74.38(14) 51_565 51_565
O4 Zr6 O22 139.65(12) 50 51_565
O4 Zr6 O22 74.38(14) 4_565 51_565
O4 Zr6 O22 139.65(12) . 51_565
O22 Zr6 O22 123.1(3) . 51_565
C5 S1 C2 91.8(3) . .
C8 S2 C8 90.4(4) . 43
C11 S3 C11 91.0(4) 72 .
C14 S4 C14 91.2(4) 51_565 .
C1 O1 Zr4 129.9(4) . .
C1 O2 Zr3 134.7(4) . .
C6 O3 Zr5 134.8(4) . .
C6 O4 Zr6 129.7(4) . .
C7 O5 Zr3 134.0(4) . .
C7 O6 Zr2 129.0(4) . .
C10 O7 Zr2 129.9(3) . .
C10 O8 Zr1 134.0(4) . .
C13 O9 Zr1 133.5(4) . .
C13 O10 Zr4 131.8(3) . .
Zr4 O11 Zr3 115.03(18) . .
Zr4 O11 Zr1 116.82(18) . .
Zr3 O11 Zr1 116.72(18) . .
Zr1 O12 Zr3 104.40(17) . .
Zr1 O12 Zr2 101.46(18) . .
Zr3 O12 Zr2 102.18(19) . .
Zr2 O13 Zr1 115.63(16) . 62
Zr2 O13 Zr1 115.63(16) . .
Zr1 O13 Zr1 115.9(2) 62 .
Zr1 O14 Zr1 104.9(2) . 62
Zr1 O14 Zr4 100.5(2) . .
Zr1 O14 Zr4 100.5(2) 62 .
Zr3 O15 Zr3 117.1(3) . 62
Zr3 O15 Zr2 115.63(16) . .
Zr3 O15 Zr2 115.63(16) 62 .
Zr3 O16 Zr3 104.1(2) . 62
Zr3 O16 Zr4 101.33(19) . .
Zr3 O16 Zr4 101.33(19) 62 .
C20 O19 Zr3 138.7(19) . 43
Zr6 O21 Zr5 116.13(13) . 51_565
Zr6 O21 Zr5 116.13(13) . .
Zr5 O21 Zr5 116.9(2) 51_565 .
Zr5 O22 Zr5 103.6(2) 50 .
Zr5 O22 Zr6 100.91(16) 50 .
Zr5 O22 Zr6 100.91(16) . .
O1 C1 O2 126.6(5) . .
O1 C1 C2 117.5(5) . .
O2 C1 C2 115.9(5) . .
C3 C2 C1 128.1(6) . .
C3 C2 S1 111.8(5) . .
C1 C2 S1 120.0(5) . .
C2 C3 C4 111.5(6) . .
C2 C3 H3A 124.3 . .
C4 C3 H3A 124.3 . .
C5 C4 C3 113.0(6) . .
C5 C4 H4A 123.5 . .
C3 C4 H4A 123.5 . .
C4 C5 C6 128.7(6) . .
C4 C5 S1 111.9(5) . .
C6 C5 S1 119.4(5) . .
O3 C6 O4 127.0(5) . .
O3 C6 C5 115.4(5) . .
O4 C6 C5 117.6(5) . .
O5 C7 O6 127.3(5) . .
O5 C7 C8 115.8(5) . .
O6 C7 C8 116.9(5) . .
C9 C8 C7 128.9(6) . .
C9 C8 S2 112.6(4) . .
C7 C8 S2 118.4(5) . .
C8 C9 C9 112.2(4) . 43
C8 C9 H9A 123.9 . .
C9 C9 H9A 123.9 43 .
O7 C10 O8 127.6(5) . .
O7 C10 C11 117.6(5) . .
O8 C10 C11 114.8(5) . .
C12 C11 C10 127.4(6) . .
C12 C11 S3 111.4(5) . .
C10 C11 S3 120.9(5) . .
C11 C12 C12 113.1(4) . 72
C11 C12 H12A 123.5 . .
C12 C12 H12A 123.5 72 .
O9 C13 O10 127.2(5) . .
O9 C13 C14 117.4(5) . .
O10 C13 C14 115.3(5) . .
C15 C14 C13 126.4(6) . .
C15 C14 S4 112.3(5) . .
C13 C14 S4 121.3(5) . .
C14 C15 C15 112.1(4) . 51_565
C14 C15 H15A 123.9 . .
C15 C15 H15A 123.9 51_565 .
C16 O23 Zr3 123.3(10) . .
C19 S5 C17 93(2) . .
C21 C18 C17 112(4) . .
C21 C19 C20 133(4) . .
C21 C19 S5 108(3) . .
C20 C19 S5 117(3) . .
O19 C20 O25 136(3) . .
O19 C20 C19 106(3) . .
O25 C20 C19 115(3) . .
C20 O25 C20 129(4) 72 .
C18 C21 C19 116(4) . .
O23 C16 C17 105(4) . .
O23 C16 O24 146(5) . .
C17 C16 O24 108(4) . .
C16 C17 C18 130(4) . .
C16 C17 S5 116(3) . .
C18 C17 S5 110(3) . .

loop_
_geom_bond_atom_site_label_1
_geom_bond_atom_site_label_2
_geom_bond_distance
_geom_bond_site_symmetry_2
Zr1 O11 2.078(4) .
Zr1 O13 2.084(3) .
Zr1 O17 2.155(5) .
Zr1 O18 2.201(5) .
Zr1 O14 2.229(3) .
Zr1 O12 2.231(4) .
Zr1 O8 2.283(4) .
Zr1 O9 2.288(4) .
Zr2 O13 2.055(5) .
Zr2 O15 2.089(6) .
Zr2 O6 2.211(4) 62
Zr2 O6 2.211(4) .
Zr2 O7 2.227(4) 62
Zr2 O7 2.227(4) .
Zr2 O12 2.293(5) 62
Zr2 O12 2.293(5) .
Zr3 O11 2.074(4) .
Zr3 O15 2.082(3) .
Zr3 O23 2.164(5) .
Zr3 O19 2.191(5) 43
Zr3 O12 2.242(4) .
Zr3 O16 2.252(4) .
Zr3 O5 2.262(4) .
Zr3 O2 2.280(4) .
Zr4 O11 2.064(4) .
Zr4 O11 2.064(4) 62
Zr4 O10 2.178(3) 62
Zr4 O10 2.179(3) .
Zr4 O1 2.230(4) 62
Zr4 O1 2.231(4) .
Zr4 O16 2.260(6) .
Zr4 O14 2.357(6) .
Zr5 O21 2.076(3) 89_554
Zr5 O21 2.077(3) .
Zr5 O20 2.176(5) 43
Zr5 O20 2.176(5) .
Zr5 O22 2.251(3) 43
Zr5 O22 2.251(3) .
Zr5 O3 2.284(4) .
Zr5 O3 2.284(4) 43
Zr6 O21 2.064(5) 50
Zr6 O21 2.065(5) .
Zr6 O4 2.227(4) 51_565
Zr6 O4 2.227(4) 50
Zr6 O4 2.227(4) 4_565
Zr6 O4 2.227(4) .
Zr6 O22 2.306(5) .
Zr6 O22 2.306(5) 51_565
S1 C5 1.710(6) .
S1 C2 1.716(6) .
S2 C8 1.709(6) .
S2 C8 1.709(6) 43
S3 C11 1.720(6) 72
S3 C11 1.720(6) .
S4 C14 1.707(6) 51_565
S4 C14 1.707(6) .
O1 C1 1.262(7) .
O2 C1 1.268(7) .
O3 C6 1.248(8) .
O4 C6 1.255(7) .
O5 C7 1.256(8) .
O6 C7 1.267(7) .
O7 C10 1.252(7) .
O8 C10 1.265(7) .
O9 C13 1.255(7) .
O10 C13 1.266(7) .
O13 Zr1 2.084(3) 62
O14 Zr1 2.229(3) 62
O15 Zr3 2.082(3) 62
O16 Zr3 2.252(4) 62
O19 C20 1.25(3) .
O19 Zr3 2.191(5) 43
O21 Zr5 2.076(3) 51_565
O22 Zr5 2.251(3) 50
C1 C2 1.473(7) .
C2 C3 1.361(9) .
C3 C4 1.435(9) .
C3 H3A 0.9300 .
C4 C5 1.344(9) .
C4 H4A 0.9300 .
C5 C6 1.492(7) .
C7 C8 1.485(7) .
C8 C9 1.360(9) .
C9 C9 1.395(12) 43
C9 H9A 0.9300 .
C10 C11 1.501(8) .
C11 C12 1.343(10) .
C12 C12 1.402(13) 72
C12 H12A 0.9300 .
C13 C14 1.476(7) .
C14 C15 1.358(10) .
C15 C15 1.418(14) 51_565
C15 H15A 0.9300 .
O23 C16 1.12(6) .
S5 C19 1.72(4) .
S5 C17 1.70(4) .
C18 C21 1.27(6) .
C18 C17 1.47(6) .
C19 C21 1.47(7) .
C19 C20 1.60(6) .
C20 O25 1.32(4) .
O25 C20 1.32(4) 72
C16 C17 1.83(6) .
C16 O24 1.11(6) .
